data_2209110
loop_
_publ_author_name
'Yan, Xiao-Chen'
'Wang, Hai-Bo'
'Liu, Zhi-Qian'

_publ_section_title 1-Acetyl-3,3-bis[3-(4-methylphenyl)-1,2,4-oxadiazol-5-ylmethyl]-1<i>H</i>-indol-2(3<i>H</i>)-one
_journal_coeditor_code BT2086
_journal_issue 6
_journal_name_full 'Acta Crystallographica Section E'
_journal_page_first o2462
_journal_page_last o2463
_journal_paper_doi 10.1107/S160053680601854X
_journal_volume 62
_journal_year 2006
_chemical_formula_iupac 'C30 H25 N5 O4'
_chemical_formula_moiety 'C30 H25 N5 O4'
_chemical_formula_sum 'C30 H25 N5 O4'
_chemical_formula_weight 519.55
_chemical_name_systematic
;
1-Acetyl-3,3-bis[3-(4-methylphenyl)-1,2,4-oxadiazol-5-ylmethyl]-1H-
indol-2(3H)-one
;
_space_group_IT_number 5
_symmetry_cell_setting monoclinic
_symmetry_space_group_name_Hall 'C 2y'
_symmetry_space_group_name_H-M 'C 1 2 1'
_atom_sites_solution_hydrogens geom
_atom_sites_solution_primary direct
_atom_sites_solution_secondary difmap
_audit_creation_method SHELXL-97
_cell_angle_alpha 90.00
_cell_angle_beta 103.46(3)
_cell_angle_gamma 90.00
_cell_formula_units_Z 4
_cell_length_a 15.5510(16)
_cell_length_b 6.9695(14)
_cell_length_c 25.220(2)
_cell_measurement_reflns_used 25
_cell_measurement_temperature 293(2)
_cell_measurement_theta_max 13
_cell_measurement_theta_min 10
_cell_volume 2658.3(7)
_computing_cell_refinement 'CAD-4 Software'
_computing_data_collection 'CAD-4 Software (Enraf--Nonius, 1989)'
_computing_data_reduction 'XCAD4 (Harms & Wocadlo, 1995)'
_computing_molecular_graphics 'SHELXTL (Siemens, 1996)'
_computing_publication_material SHELXL97
_computing_structure_refinement 'SHELXL97 (Sheldrick, 1997)'
_computing_structure_solution 'SHELXS97 (Sheldrick, 1997)'
_diffrn_ambient_temperature 293(2)
_diffrn_measured_fraction_theta_full 0.998
_diffrn_measured_fraction_theta_max 0.998
_diffrn_measurement_device_type 'Enraf--Nonius CAD-4'
_diffrn_measurement_method \w/2\q
_diffrn_radiation_monochromator graphite
_diffrn_radiation_source 'fine-focus sealed tube'
_diffrn_radiation_type MoK\a
_diffrn_radiation_wavelength 0.71073
_diffrn_reflns_av_R_equivalents 0.0299
_diffrn_reflns_av_sigmaI/netI 0.0385
_diffrn_reflns_limit_h_max 19
_diffrn_reflns_limit_h_min -19
_diffrn_reflns_limit_k_max 8
_diffrn_reflns_limit_k_min 0
_diffrn_reflns_limit_l_max 31
_diffrn_reflns_limit_l_min -31
_diffrn_reflns_number 5676
_diffrn_reflns_theta_full 25.98
_diffrn_reflns_theta_max 25.98
_diffrn_reflns_theta_min 1.66
_diffrn_standards_decay_% 0
_diffrn_standards_interval_count 200
_diffrn_standards_interval_time 2h
_diffrn_standards_number 3
_exptl_absorpt_coefficient_mu 0.089
_exptl_absorpt_correction_T_max 0.9739
_exptl_absorpt_correction_T_min 0.9654
_exptl_absorpt_correction_type psi-scan
_exptl_absorpt_process_details '(North <i>et al.</i>,  1968)'
_exptl_crystal_colour colourless
_exptl_crystal_density_diffrn 1.298
_exptl_crystal_density_method 'not measured'
_exptl_crystal_description block
_exptl_crystal_F_000 1088
_exptl_crystal_size_max 0.40
_exptl_crystal_size_mid 0.40
_exptl_crystal_size_min 0.30
_refine_diff_density_max 0.159
_refine_diff_density_min -0.153
_refine_ls_extinction_coef 0.0098(12)
_refine_ls_extinction_expression Fc^*^=kFc[1+0.001xFc^2^\l^3^/sin(2\q)]^-1/4^
_refine_ls_extinction_method SHELXL97
_refine_ls_goodness_of_fit_ref 1.048
_refine_ls_hydrogen_treatment constr
_refine_ls_matrix_type full
_refine_ls_number_parameters 353
_refine_ls_number_reflns 2843
_refine_ls_number_restraints 1
_refine_ls_restrained_S_all 1.048
_refine_ls_R_factor_all 0.0647
_refine_ls_R_factor_gt 0.0435
_refine_ls_shift/su_max 0.000
_refine_ls_shift/su_mean 0.000
_refine_ls_structure_factor_coef Fsqd
_refine_ls_weighting_details 'calc w=1/[\s^2^(Fo^2^)+(0.075P)^2^+0.19P] where P=(Fo^2^+2Fc^2^)/3'
_refine_ls_weighting_scheme calc
_refine_ls_wR_factor_gt 0.1096
_refine_ls_wR_factor_ref 0.1269
_reflns_number_gt 2200
_reflns_number_total 2843
_reflns_threshold_expression I>2\s(I)
_cod_data_source_file bt2086.cif
_cod_data_source_block I
_cod_original_sg_symbol_H-M 'C 2'
_cod_database_code 2209110
_cod_database_fobs_code 2209110

loop_
_symmetry_equiv_pos_as_xyz
'x, y, z'
'-x, y, -z'
'x+1/2, y+1/2, z'
'-x+1/2, y+1/2, -z'

loop_
_atom_site_type_symbol
_atom_site_label
_atom_site_fract_x
_atom_site_fract_y
_atom_site_fract_z
_atom_site_U_iso_or_equiv
_atom_site_adp_type
_atom_site_calc_flag
_atom_site_refinement_flags
_atom_site_occupancy
O O1 0.4685(2) 0.7002(4) 0.86621(11) 0.0787(9) Uani d . 1
O O2 0.78398(15) 0.4738(5) 0.74647(13) 0.0820(10) Uani d . 1
O O3 0.51625(15) 0.3550(4) 0.70346(11) 0.0628(7) Uani d . 1
O O4 0.45346(15) 0.9437(5) 0.60830(11) 0.0723(9) Uani d . 1
N N1 0.5095(3) 0.6260(6) 0.91871(15) 0.0829(12) Uani d . 1
N N2 0.50774(18) 0.4057(5) 0.85383(12) 0.0527(7) Uani d . 1
N N3 0.5157(2) 0.9869(6) 0.57666(13) 0.0743(11) Uani d . 1
N N4 0.57534(16) 0.7915(4) 0.64624(11) 0.0483(7) Uani d . 1
N N5 0.64051(15) 0.5322(4) 0.74468(11) 0.0426(6) Uani d . 1
C C1 0.7061(3) -0.0515(10) 1.0820(2) 0.0994(17) Uani d . 1
H H1B 0.6946 -0.1828 1.0711 0.149 Uiso calc R 1
H H1C 0.6827 -0.0256 1.1133 0.149 Uiso calc R 1
H H1D 0.7688 -0.0293 1.0911 0.149 Uiso calc R 1
C C2 0.6624(3) 0.0800(7) 1.03555(19) 0.0689(12) Uani d . 1
C C3 0.6696(4) 0.2766(8) 1.0404(2) 0.0864(14) Uani d . 1
H H3B 0.7040 0.3292 1.0722 0.104 Uiso calc R 1
C C4 0.6278(4) 0.3957(7) 0.99972(19) 0.0870(15) Uani d . 1
H H4B 0.6334 0.5278 1.0046 0.104 Uiso calc R 1
C C5 0.5776(2) 0.3244(6) 0.95161(15) 0.0542(9) Uani d . 1
C C6 0.5706(3) 0.1281(6) 0.94561(19) 0.0694(11) Uani d . 1
H H6A 0.5374 0.0753 0.9134 0.083 Uiso calc R 1
C C7 0.6129(3) 0.0104(7) 0.9875(2) 0.0861(15) Uani d . 1
H H7A 0.6075 -0.1218 0.9828 0.103 Uiso calc R 1
C C8 0.5322(2) 0.4530(5) 0.90796(15) 0.0538(9) Uani d . 1
C C9 0.4715(2) 0.5622(5) 0.83098(15) 0.0509(9) Uani d . 1
C C10 0.4321(2) 0.6054(6) 0.77353(15) 0.0558(9) Uani d . 1
H H10A 0.3879 0.7047 0.7719 0.067 Uiso calc R 1
H H10B 0.4020 0.4915 0.7564 0.067 Uiso calc R 1
C C11 0.49868(18) 0.6724(5) 0.74004(13) 0.0442(8) Uani d . 1
C C12 0.57251(19) 0.8004(5) 0.77020(13) 0.0442(8) Uani d . 1
C C13 0.5681(2) 0.9772(6) 0.79358(14) 0.0531(9) Uani d . 1
H H13A 0.5136 1.0345 0.7922 0.064 Uiso calc R 1
C C14 0.6456(2) 1.0689(6) 0.81915(15) 0.0601(10) Uani d . 1
H H14A 0.6435 1.1888 0.8350 0.072 Uiso calc R 1
C C15 0.7261(2) 0.9816(6) 0.82098(16) 0.0593(9) Uani d . 1
H H15A 0.7779 1.0444 0.8383 0.071 Uiso calc R 1
C C16 0.7320(2) 0.8019(5) 0.79763(14) 0.0493(8) Uani d . 1
H H16A 0.7865 0.7445 0.7990 0.059 Uiso calc R 1
C C17 0.65412(18) 0.7129(5) 0.77239(12) 0.0406(7) Uani d . 1
C C18 0.54967(19) 0.4971(5) 0.72633(13) 0.0448(8) Uani d . 1
C C19 0.6825(3) 0.2680(7) 0.68912(18) 0.0757(13) Uani d . 1
H H19A 0.7348 0.2108 0.6819 0.114 Uiso calc R 1
H H19B 0.6460 0.3162 0.6557 0.114 Uiso calc R 1
H H19C 0.6503 0.1733 0.7043 0.114 Uiso calc R 1
C C20 0.7080(2) 0.4284(6) 0.72852(15) 0.0531(9) Uani d . 1
C C21 0.4433(2) 0.7608(6) 0.68741(14) 0.0531(9) Uani d . 1
H H21A 0.4003 0.6666 0.6695 0.064 Uiso calc R 1
H H21B 0.4108 0.8693 0.6969 0.064 Uiso calc R 1
C C22 0.4952(2) 0.8266(6) 0.64798(13) 0.0488(8) Uani d . 1
C C23 0.5851(2) 0.8925(5) 0.60135(12) 0.0465(8) Uani d . 1
C C24 0.6695(2) 0.9026(5) 0.58370(13) 0.0454(7) Uani d . 1
C C25 0.6728(2) 0.9900(6) 0.53497(15) 0.0600(10) Uani d . 1
H H25A 0.6213 1.0362 0.5120 0.072 Uiso calc R 1
C C26 0.7531(3) 1.0089(7) 0.52035(17) 0.0694(11) Uani d . 1
H H26A 0.7546 1.0681 0.4875 0.083 Uiso calc R 1
C C27 0.8303(2) 0.9420(5) 0.55329(17) 0.0594(10) Uani d . 1
C C28 0.8259(2) 0.8507(6) 0.60107(16) 0.0605(10) Uani d . 1
H H28A 0.8773 0.8013 0.6234 0.073 Uiso calc R 1
C C29 0.7462(2) 0.8308(6) 0.61666(14) 0.0541(9) Uani d . 1
H H29A 0.7447 0.7693 0.6492 0.065 Uiso calc R 1
C C30 0.9181(3) 0.9625(8) 0.5372(2) 0.0872(15) Uani d . 1
H H30A 0.9643 0.9085 0.5652 0.131 Uiso calc R 1
H H30B 0.9300 1.0959 0.5328 0.131 Uiso calc R 1
H H30C 0.9153 0.8960 0.5035 0.131 Uiso calc R 1

loop_
_atom_site_aniso_label
_atom_site_aniso_U_11
_atom_site_aniso_U_22
_atom_site_aniso_U_33
_atom_site_aniso_U_12
_atom_site_aniso_U_13
_atom_site_aniso_U_23
O1 0.121(2) 0.0477(17) 0.0738(18) 0.0228(17) 0.0355(16) 0.0009(16)
O2 0.0372(13) 0.078(2) 0.129(2) 0.0161(14) 0.0153(13) -0.034(2)
O3 0.0456(12) 0.0498(16) 0.0893(18) 0.0035(12) 0.0086(12) -0.0164(15)
O4 0.0526(13) 0.092(2) 0.0740(17) 0.0308(15) 0.0173(12) 0.0278(17)
N1 0.135(3) 0.049(2) 0.068(2) 0.012(2) 0.031(2) -0.0060(18)
N2 0.0526(15) 0.0455(16) 0.0627(18) 0.0125(14) 0.0187(13) -0.0005(15)
N3 0.0621(18) 0.092(3) 0.071(2) 0.029(2) 0.0207(15) 0.032(2)
N4 0.0442(14) 0.0487(17) 0.0521(15) 0.0121(13) 0.0114(11) 0.0080(14)
N5 0.0352(12) 0.0396(15) 0.0531(15) 0.0107(12) 0.0105(11) -0.0025(13)
C1 0.113(4) 0.091(4) 0.087(3) 0.017(3) 0.008(3) 0.020(3)
C2 0.069(3) 0.071(3) 0.068(3) 0.007(2) 0.019(2) 0.009(2)
C3 0.107(4) 0.074(3) 0.067(3) -0.012(3) -0.002(2) -0.006(3)
C4 0.134(4) 0.050(2) 0.067(3) -0.012(3) 0.002(3) -0.004(2)
C5 0.061(2) 0.047(2) 0.058(2) -0.0034(18) 0.0207(17) -0.0037(18)
C6 0.080(3) 0.051(2) 0.071(3) 0.002(2) 0.003(2) -0.010(2)
C7 0.111(4) 0.046(3) 0.091(4) 0.008(3) 0.002(3) 0.003(3)
C8 0.060(2) 0.044(2) 0.063(2) -0.0014(18) 0.0252(17) -0.0040(18)
C9 0.0471(17) 0.049(2) 0.065(2) 0.0032(17) 0.0303(16) 0.0028(19)
C10 0.0386(16) 0.057(2) 0.075(2) 0.0088(17) 0.0218(15) 0.005(2)
C11 0.0347(14) 0.0447(19) 0.0560(18) 0.0113(15) 0.0160(13) 0.0038(16)
C12 0.0427(16) 0.0440(19) 0.0504(17) 0.0105(15) 0.0200(13) 0.0024(16)
C13 0.0532(18) 0.046(2) 0.066(2) 0.0104(18) 0.0269(16) 0.0005(19)
C14 0.075(2) 0.043(2) 0.070(2) 0.0036(19) 0.0296(19) -0.0085(19)
C15 0.057(2) 0.051(2) 0.070(2) -0.0055(19) 0.0159(17) -0.010(2)
C16 0.0412(16) 0.046(2) 0.061(2) 0.0049(16) 0.0127(14) 0.0000(18)
C17 0.0386(15) 0.0382(17) 0.0457(16) 0.0081(14) 0.0113(12) 0.0029(15)
C18 0.0373(16) 0.043(2) 0.0529(19) 0.0070(15) 0.0080(13) -0.0011(17)
C19 0.061(2) 0.071(3) 0.099(3) 0.013(2) 0.027(2) -0.033(3)
C20 0.0435(17) 0.047(2) 0.070(2) 0.0163(16) 0.0162(15) -0.0074(18)
C21 0.0389(15) 0.057(2) 0.064(2) 0.0146(16) 0.0129(14) 0.0047(18)
C22 0.0441(17) 0.050(2) 0.0498(18) 0.0141(16) 0.0061(13) -0.0001(17)
C23 0.0450(16) 0.0456(19) 0.0457(17) 0.0089(16) 0.0043(13) -0.0013(16)
C24 0.0490(16) 0.0389(18) 0.0472(17) 0.0026(15) 0.0089(13) -0.0056(15)
C25 0.059(2) 0.057(2) 0.064(2) 0.008(2) 0.0131(16) 0.012(2)
C26 0.077(2) 0.056(2) 0.082(3) 0.002(2) 0.032(2) 0.017(2)
C27 0.061(2) 0.043(2) 0.079(3) -0.0052(18) 0.0263(18) -0.008(2)
C28 0.0473(18) 0.057(2) 0.073(2) 0.0078(18) 0.0059(16) -0.009(2)
C29 0.0523(18) 0.054(2) 0.0542(19) 0.0057(18) 0.0091(15) 0.0007(18)
C30 0.072(2) 0.070(3) 0.132(4) -0.013(3) 0.051(3) -0.011(3)

loop_
_atom_type_symbol
_atom_type_description
_atom_type_scat_dispersion_real
_atom_type_scat_dispersion_imag
_atom_type_scat_source
C C 0.0033 0.0016 'International Tables Vol C Tables 4.2.6.8 and 6.1.1.4'
H H 0.0000 0.0000 'International Tables Vol C Tables 4.2.6.8 and 6.1.1.4'
N N 0.0061 0.0033 'International Tables Vol C Tables 4.2.6.8 and 6.1.1.4'
O O 0.0106 0.0060 'International Tables Vol C Tables 4.2.6.8 and 6.1.1.4'

loop_
_geom_angle_atom_site_label_1
_geom_angle_atom_site_label_2
_geom_angle_atom_site_label_3
_geom_angle
_geom_angle_publ_flag
C9 O1 N1 106.4(3) yes
C22 O4 N3 105.9(2) yes
C8 N1 O1 103.1(3) yes
C9 N2 C8 103.4(3) yes
C23 N3 O4 102.9(3) yes
C22 N4 C23 103.1(3) yes
C18 N5 C20 125.1(3) yes
C18 N5 C17 109.7(2) yes
C20 N5 C17 123.8(3) yes
C2 C1 H1B 109.5 ?
C2 C1 H1C 109.5 ?
H1B C1 H1C 109.5 ?
C2 C1 H1D 109.5 ?
H1B C1 H1D 109.5 ?
H1C C1 H1D 109.5 ?
C7 C2 C3 116.7(5) ?
C7 C2 C1 122.0(5) ?
C3 C2 C1 121.3(5) ?
C4 C3 C2 121.7(5) ?
C4 C3 H3B 119.2 ?
C2 C3 H3B 119.2 ?
C3 C4 C5 121.2(5) ?
C3 C4 H4B 119.4 ?
C5 C4 H4B 119.4 ?
C4 C5 C6 118.0(4) ?
C4 C5 C8 121.1(4) ?
C6 C5 C8 120.8(4) ?
C7 C6 C5 119.7(5) ?
C7 C6 H6A 120.1 ?
C5 C6 H6A 120.1 ?
C2 C7 C6 122.6(5) ?
C2 C7 H7A 118.7 ?
C6 C7 H7A 118.7 ?
N1 C8 N2 113.9(4) yes
N1 C8 C5 121.0(4) yes
N2 C8 C5 125.1(3) yes
N2 C9 O1 113.2(3) yes
N2 C9 C10 130.5(3) yes
O1 C9 C10 116.3(3) yes
C9 C10 C11 114.9(3) ?
C9 C10 H10A 108.5 ?
C11 C10 H10A 108.5 ?
C9 C10 H10B 108.5 ?
C11 C10 H10B 108.5 ?
H10A C10 H10B 107.5 ?
C12 C11 C21 114.0(3) ?
C12 C11 C18 102.2(2) ?
C21 C11 C18 109.8(3) ?
C12 C11 C10 115.4(3) ?
C21 C11 C10 106.3(2) ?
C18 C11 C10 109.1(3) ?
C13 C12 C17 120.6(3) ?
C13 C12 C11 129.6(3) ?
C17 C12 C11 109.8(3) ?
C12 C13 C14 119.3(3) ?
C12 C13 H13A 120.3 ?
C14 C13 H13A 120.3 ?
C13 C14 C15 119.7(4) ?
C13 C14 H14A 120.2 ?
C15 C14 H14A 120.2 ?
C14 C15 C16 121.9(3) ?
C14 C15 H15A 119.1 ?
C16 C15 H15A 119.1 ?
C17 C16 C15 117.5(3) ?
C17 C16 H16A 121.2 ?
C15 C16 H16A 121.2 ?
C16 C17 C12 121.0(3) ?
C16 C17 N5 129.5(3) yes
C12 C17 N5 109.6(3) yes
O3 C18 N5 126.3(3) yes
O3 C18 C11 125.1(3) yes
N5 C18 C11 108.6(3) yes
C20 C19 H19A 109.5 ?
C20 C19 H19B 109.5 ?
H19A C19 H19B 109.5 ?
C20 C19 H19C 109.5 ?
H19A C19 H19C 109.5 ?
H19B C19 H19C 109.5 ?
O2 C20 N5 119.2(3) yes
O2 C20 C19 122.2(3) yes
N5 C20 C19 118.6(3) yes
C22 C21 C11 114.7(2) ?
C22 C21 H21A 108.6 ?
C11 C21 H21A 108.6 ?
C22 C21 H21B 108.6 ?
C11 C21 H21B 108.6 ?
H21A C21 H21B 107.6 ?
N4 C22 O4 113.4(3) yes
N4 C22 C21 130.3(3) yes
O4 C22 C21 116.3(3) yes
N3 C23 N4 114.7(3) yes
N3 C23 C24 122.0(3) yes
N4 C23 C24 123.2(3) yes
C29 C24 C25 119.2(3) ?
C29 C24 C23 120.3(3) ?
C25 C24 C23 120.5(3) ?
C24 C25 C26 120.0(3) ?
C24 C25 H25A 120.0 ?
C26 C25 H25A 120.0 ?
C27 C26 C25 121.4(4) ?
C27 C26 H26A 119.3 ?
C25 C26 H26A 119.3 ?
C26 C27 C28 118.1(3) ?
C26 C27 C30 121.4(4) ?
C28 C27 C30 120.5(4) ?
C27 C28 C29 121.5(3) ?
C27 C28 H28A 119.3 ?
C29 C28 H28A 119.3 ?
C24 C29 C28 119.7(3) ?
C24 C29 H29A 120.1 ?
C28 C29 H29A 120.1 ?
C27 C30 H30A 109.5 ?
C27 C30 H30B 109.5 ?
H30A C30 H30B 109.5 ?
C27 C30 H30C 109.5 ?
H30A C30 H30C 109.5 ?
H30B C30 H30C 109.5 ?

loop_
_geom_bond_atom_site_label_1
_geom_bond_atom_site_label_2
_geom_bond_distance
_geom_bond_publ_flag
O1 C9 1.318(5) yes
O1 N1 1.426(4) yes
O2 C20 1.205(4) yes
O3 C18 1.202(4) yes
O4 C22 1.336(4) yes
O4 N3 1.422(4) yes
N1 C8 1.303(5) yes
N2 C9 1.299(5) yes
N2 C8 1.369(5) yes
N3 C23 1.294(4) yes
N4 C22 1.281(4) yes
N4 C23 1.371(4) yes
N5 C18 1.402(4) yes
N5 C20 1.410(4) yes
N5 C17 1.432(4) yes
C1 C2 1.519(7) ?
C1 H1B 0.9600 ?
C1 H1C 0.9600 ?
C1 H1D 0.9600 ?
C2 C7 1.366(7) ?
C2 C3 1.377(7) ?
C3 C4 1.362(7) ?
C3 H3B 0.9300 ?
C4 C5 1.374(6) ?
C4 H4B 0.9300 ?
C5 C6 1.378(6) ?
C5 C8 1.467(5) ?
C6 C7 1.377(6) ?
C6 H6A 0.9300 ?
C7 H7A 0.9300 ?
C9 C10 1.467(5) ?
C10 C11 1.553(4) ?
C10 H10A 0.9700 ?
C10 H10B 0.9700 ?
C11 C12 1.512(5) ?
C11 C21 1.533(4) ?
C11 C18 1.539(5) ?
C12 C13 1.374(5) ?
C12 C17 1.397(4) ?
C13 C14 1.384(5) ?
C13 H13A 0.9300 ?
C14 C15 1.384(5) ?
C14 H14A 0.9300 ?
C15 C16 1.396(6) ?
C15 H15A 0.9300 ?
C16 C17 1.378(4) ?
C16 H16A 0.9300 ?
C19 C20 1.487(5) ?
C19 H19A 0.9600 ?
C19 H19B 0.9600 ?
C19 H19C 0.9600 ?
C21 C22 1.492(5) ?
C21 H21A 0.9700 ?
C21 H21B 0.9700 ?
C23 C24 1.482(4) ?
C24 C29 1.380(4) ?
C24 C25 1.384(5) ?
C25 C26 1.387(5) ?
C25 H25A 0.9300 ?
C26 C27 1.373(6) ?
C26 H26A 0.9300 ?
C27 C28 1.379(6) ?
C27 C30 1.518(5) ?
C28 C29 1.391(5) ?
C28 H28A 0.9300 ?
C29 H29A 0.9300 ?
C30 H30A 0.9600 ?
C30 H30B 0.9600 ?
C30 H30C 0.9600 ?

loop_
_geom_hbond_atom_site_label_D
_geom_hbond_atom_site_label_H
_geom_hbond_atom_site_label_A
_geom_hbond_site_symmetry_A
_geom_hbond_distance_DH
_geom_hbond_distance_HA
_geom_hbond_distance_DA
_geom_hbond_angle_DHA
_geom_hbond_publ_flag
C7 H7A N1 1_545 0.9300 2.6200 3.387(6) 140.00 yes
C10 H10A O2 3_455 0.9700 2.4600 3.411(5) 166.00 yes
C16 H16A O2 . 0.9300 2.3000 2.834(5) 116.00 yes
C29 H29A N4 . 0.9300 2.6200 2.935(4) 100.00 yes

loop_
_geom_torsion_atom_site_label_1
_geom_torsion_atom_site_label_2
_geom_torsion_atom_site_label_3
_geom_torsion_atom_site_label_4
_geom_torsion
C9 O1 N1 C8 0.3(4)
C22 O4 N3 C23 -0.3(4)
C7 C2 C3 C4 1.4(9)
C1 C2 C3 C4 -177.4(5)
C2 C3 C4 C5 -1.0(9)
C3 C4 C5 C6 0.0(8)
C3 C4 C5 C8 179.7(5)
C4 C5 C6 C7 0.5(8)
C8 C5 C6 C7 -179.2(4)
C3 C2 C7 C6 -0.9(8)
C1 C2 C7 C6 177.9(5)
C5 C6 C7 C2 -0.1(8)
O1 N1 C8 N2 -1.8(4)
O1 N1 C8 C5 179.9(3)
C9 N2 C8 N1 2.5(4)
C9 N2 C8 C5 -179.2(3)
C4 C5 C8 N1 -26.0(6)
C6 C5 C8 N1 153.7(4)
C4 C5 C8 N2 155.8(4)
C6 C5 C8 N2 -24.5(6)
C8 N2 C9 O1 -2.2(4)
C8 N2 C9 C10 179.8(3)
N1 O1 C9 N2 1.3(4)
N1 O1 C9 C10 179.5(3)
N2 C9 C10 C11 -85.5(5)
O1 C9 C10 C11 96.6(4)
C9 C10 C11 C12 -37.6(4)
C9 C10 C11 C21 -164.9(3)
C9 C10 C11 C18 76.7(4)
C21 C11 C12 C13 62.8(4)
C18 C11 C12 C13 -178.7(3)
C10 C11 C12 C13 -60.6(5)
C21 C11 C12 C17 -117.3(3)
C18 C11 C12 C17 1.2(3)
C10 C11 C12 C17 119.3(3)
C17 C12 C13 C14 0.4(5)
C11 C12 C13 C14 -179.7(3)
C12 C13 C14 C15 -0.2(6)
C13 C14 C15 C16 0.0(6)
C14 C15 C16 C17 -0.1(5)
C15 C16 C17 C12 0.3(5)
C15 C16 C17 N5 178.9(3)
C13 C12 C17 C16 -0.5(5)
C11 C12 C17 C16 179.6(3)
C13 C12 C17 N5 -179.3(3)
C11 C12 C17 N5 0.7(4)
C18 N5 C17 C16 178.7(3)
C20 N5 C17 C16 -13.9(5)
C18 N5 C17 C12 -2.6(3)
C20 N5 C17 C12 164.9(3)
C20 N5 C18 O3 15.7(6)
C17 N5 C18 O3 -177.0(3)
C20 N5 C18 C11 -164.0(3)
C17 N5 C18 C11 3.3(3)
C12 C11 C18 O3 177.6(3)
C21 C11 C18 O3 -61.1(4)
C10 C11 C18 O3 55.0(5)
C12 C11 C18 N5 -2.7(3)
C21 C11 C18 N5 118.6(3)
C10 C11 C18 N5 -125.2(3)
C18 N5 C20 O2 178.9(4)
C17 N5 C20 O2 13.3(5)
C18 N5 C20 C19 -0.3(5)
C17 N5 C20 C19 -165.8(3)
C12 C11 C21 C22 54.5(4)
C18 C11 C21 C22 -59.4(4)
C10 C11 C21 C22 -177.3(3)
C23 N4 C22 O4 -0.8(4)
C23 N4 C22 C21 -179.5(4)
N3 O4 C22 N4 0.8(5)
N3 O4 C22 C21 179.6(3)
C11 C21 C22 N4 14.0(6)
C11 C21 C22 O4 -164.6(3)
O4 N3 C23 N4 -0.2(5)
O4 N3 C23 C24 -177.1(3)
C22 N4 C23 N3 0.6(4)
C22 N4 C23 C24 177.5(3)
N3 C23 C24 C29 167.6(4)
N4 C23 C24 C29 -9.1(5)
N3 C23 C24 C25 -10.1(6)
N4 C23 C24 C25 173.2(3)
C29 C24 C25 C26 -1.5(6)
C23 C24 C25 C26 176.2(4)
C24 C25 C26 C27 0.1(7)
C25 C26 C27 C28 1.6(6)
C25 C26 C27 C30 179.9(4)
C26 C27 C28 C29 -1.8(6)
C30 C27 C28 C29 179.8(4)
C25 C24 C29 C28 1.3(6)
C23 C24 C29 C28 -176.4(4)
C27 C28 C29 C24 0.4(6)

loop_
_cod_related_entry_id
_cod_related_entry_database
_cod_related_entry_code
1 ChemSpider 21128219
